data_7103841
loop_
_publ_author_name
'Javier Ruiz'
'M Rosario Diaz'
'Santiago Garcia-Granda'
'Roberto Quesada'
'Victor Riera'

_publ_section_title
;
Dithiocarbamyl-substituted diphosphanylmethanide 
complexes of manganese(I): A new type of ambivalent metalloligands.
;
_journal_name_full 'Chemical communications (Cambridge, England)'
_journal_paper_doi 10.1039/b305045a
_journal_year 2003
_chemical_formula_moiety 'C34 H29 Cu Mn N2 O4 P2 S2, 2(C H2 Cl2), B F4'
_chemical_formula_sum 'C36 H33 B Cl4 Cu F4 Mn N2 O4 P2 S2'
_chemical_formula_weight 1030.79
_space_group_IT_number 2
_symmetry_cell_setting triclinic
_symmetry_space_group_name_Hall '-P 1'
_symmetry_space_group_name_H-M 'P -1'
_atom_sites_solution_hydrogens geom
_atom_sites_solution_primary direct
_atom_sites_solution_secondary difmap
_audit_creation_method SHELXL-97
_cell_angle_alpha 101.7570(10)
_cell_angle_beta 99.0220(10)
_cell_angle_gamma 93.9810(10)
_cell_formula_units_Z 2
_cell_length_a 10.36890(10)
_cell_length_b 12.9100(2)
_cell_length_c 16.8117(2)
_cell_measurement_reflns_used 7837
_cell_measurement_temperature 293(2)
_cell_measurement_theta_max 70
_cell_measurement_theta_min 3
_cell_volume 2163.99(5)
_computing_cell_refinement 'HKL Scalepack (Otwinowski & Minor, 1997)'
_computing_data_collection 'Kappa-CCD control sofware (Nonius, 1997)'
_computing_data_reduction
;
HKL Denzo and Scalepack (Otwinowski & Minor, 1997)
;
_computing_publication_material SHELXL-97
_computing_structure_refinement 'SHELXL-97 (Sheldrick, 1997)'
_computing_structure_solution 'DIRDIF-96 (Beurskens, 1996)'
_diffrn_ambient_temperature 293(2)
_diffrn_measured_fraction_theta_full 0.991
_diffrn_measured_fraction_theta_max 0.991
_diffrn_measurement_device_type KappaCCD
_diffrn_measurement_method CCD
_diffrn_radiation_monochromator graphite
_diffrn_radiation_source 'fine-focus sealed tube'
_diffrn_radiation_type CuK\a
_diffrn_radiation_wavelength 1.5418
_diffrn_reflns_av_R_equivalents 0.0000
_diffrn_reflns_av_sigmaI/netI 0.1317
_diffrn_reflns_limit_h_max 12
_diffrn_reflns_limit_h_min -12
_diffrn_reflns_limit_k_max 15
_diffrn_reflns_limit_k_min -15
_diffrn_reflns_limit_l_max 20
_diffrn_reflns_limit_l_min 0
_diffrn_reflns_number 7931
_diffrn_reflns_theta_full 68.61
_diffrn_reflns_theta_max 68.61
_diffrn_reflns_theta_min 2.73
_exptl_absorpt_coefficient_mu 7.355
_exptl_absorpt_correction_T_max 0.266
_exptl_absorpt_correction_T_min 0.139
_exptl_absorpt_correction_type multi-scan
_exptl_absorpt_process_details
; 
multi-scan from symmetry-related measurement
Sortav (Blessing 1995)
;
_exptl_crystal_colour Colourless
_exptl_crystal_density_diffrn 1.582
_exptl_crystal_density_meas ?
_exptl_crystal_density_method .
_exptl_crystal_description Prismatic
_exptl_crystal_F_000 1040
_exptl_crystal_size_max 0.35
_exptl_crystal_size_mid 0.23
_exptl_crystal_size_min 0.18
_refine_diff_density_max 1.151
_refine_diff_density_min -0.799
_refine_diff_density_rms 0.113
_refine_ls_extinction_method none
_refine_ls_goodness_of_fit_ref 0.999
_refine_ls_hydrogen_treatment mixed
_refine_ls_matrix_type full
_refine_ls_number_parameters 638
_refine_ls_number_reflns 7930
_refine_ls_number_restraints 0
_refine_ls_restrained_S_all 0.999
_refine_ls_R_factor_all 0.0614
_refine_ls_R_factor_gt 0.0546
_refine_ls_shift/su_max 0.001
_refine_ls_shift/su_mean 0.000
_refine_ls_structure_factor_coef Fsqd
_refine_ls_weighting_details 'calc w=1/[\s^2^(Fo^2^)+(0.0388P)^2^+0.0000P] where P=(Fo^2^+2Fc^2^)/3'
_refine_ls_weighting_scheme calc
_refine_ls_wR_factor_gt 0.1427
_refine_ls_wR_factor_ref 0.1480
_reflns_number_gt 6386
_reflns_number_total 7930
_reflns_threshold_expression >2sigma(I)
_cod_data_source_file b305045a.txt
_cod_data_source_block 4
_cod_depositor_comments
;
 Replacing data name '_geom_contact_atom_site_label_1' with
 '_geom_hbond_atom_site_label_A' to match all the other data items
 within the loop.

 Antanas Vaitkus,
 2017-03-06

The following automatic conversions were performed:
'_symmetry_cell_setting' value 'Triclinic' changed to 'triclinic'
according to '/home/saulius/struct/CIF-dictionaries/cif_core.dic'
dictionary named 'cif_core.dic' version 2.4.1 from
2010-06-29.

'_exptl_absorpt_correction_type' value 'Multi-scan' changed
to 'multi-scan' according to
'/home/saulius/struct/CIF-dictionaries/cif_core.dic' dictionary named
'cif_core.dic' version 2.4.1 from 2010-06-29.

Automatic conversion script
Id: cif_fix_enum 1527 2010-12-29 10:47:43Z saulius 

The following automatic conversions were performed:
data name '_geom_bond_atom_site_label_D' replaced with
'_geom_hbond_atom_site_label_D' as specified in the replacement file
'/home/antanas/src/cod-tools/trunk/data/replacement-values/replacement_tags.lst'.

data
name '_geom_bond_atom_site_label_H' replaced with
'_geom_hbond_atom_site_label_H' as specified in the replacement file
'/home/antanas/src/cod-tools/trunk/data/replacement-values/replacement_tags.lst'.

data
name '_geom_bond_distance_DH' replaced with '_geom_hbond_distance_DH'
as specified in the replacement file
'/home/antanas/src/cod-tools/trunk/data/replacement-values/replacement_tags.lst'.

data
name '_geom_contact_distance_HA' replaced with
'_geom_hbond_distance_HA' as specified in the replacement file
'/home/antanas/src/cod-tools/trunk/data/replacement-values/replacement_tags.lst'.

data
name '_geom_contact_distance_DA' replaced with
'_geom_hbond_distance_DA' as specified in the replacement file
'/home/antanas/src/cod-tools/trunk/data/replacement-values/replacement_tags.lst'.

data
name '_geom_angle_DHA' replaced with '_geom_hbond_angle_DHA' as
specified in the replacement file
'/home/antanas/src/cod-tools/trunk/data/replacement-values/replacement_tags.lst'.

data
name '_geom_contact_site_symmetry_A' replaced with
'_geom_hbond_site_symmetry_A' as specified in the replacement file
'/home/antanas/src/cod-tools/trunk/data/replacement-values/replacement_tags.lst'.

Automatic conversion script
Id: cif_correct_tags 5005 2017-03-03 11:38:54Z antanas 
;
_cod_original_sg_symbol_H-M P-1
_cod_database_code 7103841

loop_
_symmetry_equiv_pos_as_xyz
'x, y, z'
'-x, -y, -z'

loop_
_atom_site_label
_atom_site_type_symbol
_atom_site_fract_x
_atom_site_fract_y
_atom_site_fract_z
_atom_site_U_iso_or_equiv
_atom_site_adp_type
_atom_site_occupancy
_atom_site_calc_flag
_atom_site_refinement_flags
_atom_site_disorder_assembly
_atom_site_disorder_group
Cu1 Cu 0.75409(5) 0.62933(4) 0.31717(3) 0.02843(15) Uani 1 d . . .
Mn1 Mn 1.05132(5) 0.84671(4) 0.31118(3) 0.02077(15) Uani 1 d . . .
P1 P 1.03856(8) 0.70111(6) 0.37116(4) 0.02055(19) Uani 1 d . . .
P2 P 0.93184(8) 0.70411(6) 0.21396(5) 0.02177(19) Uani 1 d . . .
S1 S 0.95763(8) 0.47642(6) 0.25430(5) 0.02381(19) Uani 1 d . . .
S2 S 0.68584(9) 0.45744(7) 0.30161(6) 0.0332(2) Uani 1 d . . .
N1 N 0.8220(3) 0.2966(2) 0.25357(17) 0.0283(6) Uani 1 d . . .
N2 N 0.6557(3) 0.7386(2) 0.36111(18) 0.0307(6) Uani 1 d . . .
O1 O 1.0498(3) 1.0045(2) 0.20452(16) 0.0426(7) Uani 1 d . . .
O2 O 1.2189(3) 0.9709(2) 0.46513(14) 0.0341(6) Uani 1 d . . .
O3 O 0.8199(3) 0.9475(2) 0.36616(15) 0.0353(6) Uani 1 d . . .
O4 O 1.2967(3) 0.7849(2) 0.24944(15) 0.0353(6) Uani 1 d . . .
C10 C 1.0502(4) 0.9442(3) 0.2455(2) 0.0294(7) Uani 1 d . . .
C20 C 1.1548(4) 0.9263(2) 0.4047(2) 0.0260(7) Uani 1 d . . .
C30 C 0.9040(4) 0.9029(3) 0.34575(19) 0.0274(7) Uani 1 d . . .
C40 C 1.2029(4) 0.8052(3) 0.27316(19) 0.0273(7) Uani 1 d . . .
C1 C 0.9386(3) 0.6132(2) 0.28278(18) 0.0232(7) Uani 1 d . . .
C2 C 0.8160(4) 0.4009(3) 0.26926(19) 0.0261(7) Uani 1 d . . .
C3 C 0.7195(5) 0.2224(3) 0.2686(3) 0.0380(9) Uani 1 d . . .
H3A H 0.677(6) 0.194(4) 0.221(3) 0.059(16) Uiso 1 d . . .
H3B H 0.661(7) 0.252(5) 0.299(4) 0.10(2) Uiso 1 d . . .
H3C H 0.762(7) 0.171(5) 0.297(4) 0.084(19) Uiso 1 d . . .
C4 C 0.9316(4) 0.2459(3) 0.2231(3) 0.0351(8) Uani 1 d . . .
H4A H 0.949(7) 0.268(6) 0.181(4) 0.09(2) Uiso 1 d . . .
H4B H 1.009(6) 0.254(4) 0.267(3) 0.067(16) Uiso 1 d . . .
H4C H 0.908(6) 0.169(5) 0.185(3) 0.078(18) Uiso 1 d . . .
C5 C 0.5951(4) 0.7987(3) 0.3935(2) 0.0282(7) Uani 1 d . . .
C6 C 0.5191(5) 0.8748(3) 0.4357(3) 0.0363(9) Uani 1 d . . .
H6A H 0.428(6) 0.842(4) 0.433(3) 0.060(15) Uiso 1 d . . .
H6B H 0.548(4) 0.890(3) 0.489(3) 0.035(11) Uiso 1 d . . .
H6C H 0.512(5) 0.931(4) 0.416(3) 0.056(14) Uiso 1 d . . .
C11 C 0.9599(3) 0.7041(2) 0.46129(18) 0.0232(7) Uani 1 d . . .
C12 C 0.9141(4) 0.6070(3) 0.47665(19) 0.0256(7) Uani 1 d . . .
H12 H 0.932(4) 0.544(3) 0.441(2) 0.019(8) Uiso 1 d . . .
C13 C 0.8436(4) 0.6047(3) 0.5394(2) 0.0298(7) Uani 1 d . . .
H13 H 0.809(4) 0.535(3) 0.549(2) 0.029(10) Uiso 1 d . . .
C14 C 0.8172(4) 0.6987(3) 0.5876(2) 0.0307(7) Uani 1 d . . .
H14 H 0.768(4) 0.700(3) 0.629(2) 0.033(10) Uiso 1 d . . .
C15 C 0.8651(4) 0.7953(3) 0.5743(2) 0.0334(8) Uani 1 d . . .
H15 H 0.840(4) 0.858(4) 0.606(3) 0.042(12) Uiso 1 d . . .
C16 C 0.9371(4) 0.7980(3) 0.5112(2) 0.0290(7) Uani 1 d . . .
H16 H 0.973(4) 0.867(3) 0.504(2) 0.029(10) Uiso 1 d . . .
C21 C 1.1969(3) 0.6548(2) 0.40314(19) 0.0240(7) Uani 1 d . . .
C22 C 1.2605(4) 0.6858(3) 0.4847(2) 0.0298(8) Uani 1 d . . .
H22 H 1.219(5) 0.720(4) 0.521(3) 0.043(12) Uiso 1 d . . .
C23 C 1.3857(4) 0.6592(3) 0.5085(2) 0.0338(8) Uani 1 d . . .
H23 H 1.433(5) 0.681(3) 0.564(3) 0.043(12) Uiso 1 d . . .
C24 C 1.4487(4) 0.5994(3) 0.4506(2) 0.0332(8) Uani 1 d . . .
H24 H 1.525(5) 0.587(3) 0.467(3) 0.038(11) Uiso 1 d . . .
C25 C 1.3862(4) 0.5683(3) 0.3698(2) 0.0306(8) Uani 1 d . . .
H25 H 1.421(4) 0.529(3) 0.338(2) 0.027(10) Uiso 1 d . . .
C26 C 1.2617(4) 0.5953(3) 0.3457(2) 0.0270(7) Uani 1 d . . .
H26 H 1.221(4) 0.577(3) 0.293(2) 0.019(9) Uiso 1 d . . .
C31 C 1.0078(3) 0.6643(3) 0.12300(19) 0.0255(7) Uani 1 d . . .
C32 C 1.0941(4) 0.5879(3) 0.1147(2) 0.0285(7) Uani 1 d . . .
H32 H 1.109(4) 0.549(3) 0.152(2) 0.033(10) Uiso 1 d . . .
C33 C 1.1590(4) 0.5702(3) 0.0471(2) 0.0325(8) Uani 1 d . . .
H33 H 1.221(4) 0.511(3) 0.040(2) 0.032(10) Uiso 1 d . . .
C34 C 1.1372(4) 0.6314(3) -0.0110(2) 0.0408(9) Uani 1 d . . .
H34 H 1.180(4) 0.623(3) -0.054(3) 0.038(11) Uiso 1 d . . .
C35 C 1.0506(6) 0.7071(4) -0.0039(2) 0.0530(12) Uani 1 d . . .
H35 H 1.023(6) 0.751(5) -0.043(4) 0.087(19) Uiso 1 d . . .
C36 C 0.9843(5) 0.7236(3) 0.0627(2) 0.0417(10) Uani 1 d . . .
H36 H 0.920(5) 0.776(4) 0.069(3) 0.062(15) Uiso 1 d . . .
C41 C 0.7609(3) 0.7112(3) 0.16963(19) 0.0273(7) Uani 1 d . . .
C42 C 0.6771(4) 0.6178(3) 0.1388(2) 0.0306(8) Uani 1 d . . .
H42 H 0.702(4) 0.555(4) 0.134(2) 0.035(11) Uiso 1 d . . .
C43 C 0.5444(4) 0.6223(3) 0.1124(2) 0.0374(9) Uani 1 d . . .
H43 H 0.490(5) 0.558(4) 0.090(3) 0.046(12) Uiso 1 d . . .
C44 C 0.4943(4) 0.7199(3) 0.1162(2) 0.0391(9) Uani 1 d . . .
H44 H 0.398(5) 0.721(4) 0.101(3) 0.046(12) Uiso 1 d . . .
C45 C 0.5785(4) 0.8127(3) 0.1451(2) 0.0378(9) Uani 1 d . . .
H45 H 0.549(5) 0.874(4) 0.152(3) 0.042(12) Uiso 1 d . . .
C46 C 0.7096(4) 0.8084(3) 0.1712(2) 0.0321(8) Uani 1 d . . .
H46 H 0.757(4) 0.865(4) 0.192(3) 0.038(12) Uiso 1 d . . .
F1 F 0.3348(3) 1.0332(2) 0.32613(18) 0.0574(7) Uani 1 d . . .
F2 F 0.4308(4) 1.0568(2) 0.21723(16) 0.0722(9) Uani 1 d . . .
F3 F 0.5516(3) 1.0768(3) 0.3434(2) 0.0736(9) Uani 1 d . . .
F4 F 0.4140(3) 1.19681(18) 0.31574(14) 0.0474(6) Uani 1 d . . .
B1 B 0.4310(5) 1.0897(3) 0.2991(2) 0.0334(9) Uani 1 d . . .
Cl1 Cl 0.24088(13) 0.35599(11) 0.18246(9) 0.0670(3) Uani 1 d . . .
Cl2 Cl 0.4297(2) 0.31202(12) 0.07397(9) 0.0897(6) Uani 1 d . . .
C7 C 0.3844(5) 0.2956(4) 0.1662(3) 0.0449(10) Uani 1 d . . .
H7A H 0.369(5) 0.221(4) 0.163(3) 0.046(12) Uiso 1 d . . .
H7B H 0.443(5) 0.328(4) 0.211(3) 0.040(12) Uiso 1 d . . .
Cl3 Cl 0.6498(3) 0.10965(15) 0.03201(11) 0.1111(7) Uani 1 d . . .
Cl4 Cl 0.8396(3) -0.0371(2) 0.0007(2) 0.1534(11) Uani 1 d . . .
C8 C 0.6985(14) -0.0021(10) -0.0271(6) 0.232(9) Uani 1 d . . .
H8A H 0.6341 -0.0615 -0.0300 0.279 Uiso 1 calc R . .
H8B H 0.6942 0.0093 -0.0827 0.279 Uiso 1 calc R . .

loop_
_atom_site_aniso_label
_atom_site_aniso_U_11
_atom_site_aniso_U_22
_atom_site_aniso_U_33
_atom_site_aniso_U_23
_atom_site_aniso_U_13
_atom_site_aniso_U_12
Cu1 0.0292(3) 0.0249(3) 0.0307(3) 0.0026(2) 0.0088(2) 0.0013(2)
Mn1 0.0269(3) 0.0188(3) 0.0155(3) 0.00268(19) 0.0032(2) -0.0014(2)
P1 0.0268(4) 0.0184(4) 0.0152(4) 0.0024(3) 0.0032(3) -0.0011(3)
P2 0.0265(4) 0.0211(4) 0.0157(4) 0.0022(3) 0.0015(3) -0.0006(3)
S1 0.0285(4) 0.0195(4) 0.0219(4) 0.0011(3) 0.0059(3) -0.0008(3)
S2 0.0308(5) 0.0267(4) 0.0416(5) 0.0041(4) 0.0115(4) -0.0031(3)
N1 0.0329(16) 0.0232(14) 0.0281(14) 0.0040(11) 0.0074(12) -0.0026(12)
N2 0.0325(17) 0.0276(15) 0.0323(15) 0.0074(12) 0.0073(13) -0.0013(13)
O1 0.0601(19) 0.0367(14) 0.0373(14) 0.0216(12) 0.0101(13) 0.0051(13)
O2 0.0407(15) 0.0333(13) 0.0215(12) -0.0026(10) -0.0006(11) -0.0040(11)
O3 0.0383(15) 0.0342(13) 0.0338(13) 0.0030(10) 0.0111(11) 0.0086(12)
O4 0.0354(15) 0.0381(14) 0.0325(13) 0.0026(11) 0.0144(11) 0.0007(11)
C10 0.035(2) 0.0278(17) 0.0232(16) 0.0019(14) 0.0059(14) -0.0008(14)
C20 0.0362(19) 0.0203(15) 0.0242(17) 0.0067(12) 0.0113(14) 0.0025(14)
C30 0.036(2) 0.0226(16) 0.0202(16) 0.0020(12) 0.0026(14) -0.0038(15)
C40 0.041(2) 0.0220(15) 0.0146(15) 0.0015(12) 0.0004(14) -0.0057(14)
C1 0.0281(17) 0.0210(15) 0.0193(15) 0.0030(12) 0.0041(12) -0.0020(13)
C2 0.0323(19) 0.0232(16) 0.0197(15) 0.0031(12) -0.0002(13) -0.0019(13)
C3 0.039(2) 0.0277(18) 0.046(2) 0.0071(17) 0.011(2) -0.0067(17)
C4 0.044(2) 0.0266(18) 0.034(2) 0.0028(15) 0.0094(17) 0.0016(16)
C5 0.0307(19) 0.0252(16) 0.0280(17) 0.0059(13) 0.0058(14) -0.0035(14)
C6 0.044(2) 0.0295(19) 0.035(2) 0.0041(16) 0.0103(18) 0.0042(17)
C11 0.0280(17) 0.0235(15) 0.0174(15) 0.0051(12) 0.0023(12) 0.0009(13)
C12 0.0357(19) 0.0214(15) 0.0185(15) 0.0032(12) 0.0031(13) 0.0015(14)
C13 0.037(2) 0.0293(17) 0.0246(17) 0.0092(13) 0.0086(14) -0.0009(15)
C14 0.034(2) 0.0382(19) 0.0231(17) 0.0100(14) 0.0088(15) 0.0052(15)
C15 0.048(2) 0.0323(18) 0.0219(17) 0.0045(14) 0.0130(16) 0.0088(17)
C16 0.041(2) 0.0251(16) 0.0197(16) 0.0043(13) 0.0055(14) 0.0004(15)
C21 0.0296(18) 0.0202(14) 0.0213(15) 0.0062(12) 0.0029(13) -0.0048(13)
C22 0.037(2) 0.0304(17) 0.0203(17) 0.0044(14) 0.0017(15) -0.0002(15)
C23 0.032(2) 0.0392(19) 0.0284(18) 0.0116(15) -0.0046(15) -0.0028(16)
C24 0.0228(19) 0.039(2) 0.041(2) 0.0202(16) 0.0024(15) 0.0003(15)
C25 0.0306(19) 0.0287(17) 0.0334(19) 0.0061(15) 0.0093(15) 0.0025(15)
C26 0.0304(18) 0.0269(16) 0.0225(17) 0.0052(13) 0.0029(14) -0.0004(14)
C31 0.0295(18) 0.0272(16) 0.0160(14) 0.0011(12) 0.0008(13) -0.0056(13)
C32 0.0295(18) 0.0313(17) 0.0209(16) 0.0012(14) 0.0012(13) -0.0033(14)
C33 0.033(2) 0.0350(19) 0.0236(17) -0.0042(14) 0.0049(14) -0.0039(15)
C34 0.049(3) 0.051(2) 0.0198(18) -0.0008(16) 0.0129(17) 0.0019(19)
C35 0.078(4) 0.064(3) 0.025(2) 0.0184(19) 0.017(2) 0.020(3)
C36 0.058(3) 0.048(2) 0.0231(18) 0.0100(16) 0.0105(17) 0.017(2)
C41 0.0300(18) 0.0334(17) 0.0175(15) 0.0039(13) 0.0040(13) 0.0027(14)
C42 0.036(2) 0.0315(19) 0.0217(17) 0.0040(14) 0.0005(14) -0.0010(16)
C43 0.032(2) 0.046(2) 0.0299(19) 0.0070(16) -0.0022(15) -0.0073(17)
C44 0.031(2) 0.055(2) 0.0294(19) 0.0082(17) 0.0007(16) 0.0049(18)
C45 0.041(2) 0.042(2) 0.0281(19) 0.0039(16) 0.0004(16) 0.0132(18)
C46 0.038(2) 0.0303(19) 0.0243(17) 0.0028(14) -0.0013(15) 0.0029(16)
F1 0.0476(16) 0.0496(14) 0.0788(18) 0.0190(13) 0.0234(13) -0.0113(12)
F2 0.129(3) 0.0533(16) 0.0374(14) 0.0044(12) 0.0273(16) 0.0181(17)
F3 0.0466(17) 0.077(2) 0.109(2) 0.0619(18) 0.0001(16) -0.0022(15)
F4 0.0649(17) 0.0355(12) 0.0414(13) 0.0062(9) 0.0132(11) -0.0008(11)
B1 0.041(2) 0.030(2) 0.029(2) 0.0076(16) 0.0072(17) -0.0067(18)
Cl1 0.0547(7) 0.0611(7) 0.0841(9) 0.0085(6) 0.0135(6) 0.0175(6)
Cl2 0.1505(17) 0.0714(8) 0.0613(8) 0.0116(7) 0.0649(10) 0.0110(9)
C7 0.055(3) 0.044(2) 0.035(2) 0.0085(18) 0.006(2) 0.012(2)
Cl3 0.156(2) 0.0820(11) 0.0723(10) -0.0126(8) -0.0159(11) 0.0227(12)
Cl4 0.1140(19) 0.174(2) 0.217(3) 0.127(2) 0.0343(18) 0.0627(17)
C8 0.284(16) 0.217(12) 0.111(7) -0.101(8) -0.106(9) 0.179(12)

loop_
_atom_type_symbol
_atom_type_description
_atom_type_scat_dispersion_real
_atom_type_scat_dispersion_imag
_atom_type_scat_source
C C 0.0181 0.0091 'International Tables Vol C Tables 4.2.6.8 and 6.1.1.4'
H H 0.0000 0.0000 'International Tables Vol C Tables 4.2.6.8 and 6.1.1.4'
B B 0.0090 0.0039 'International Tables Vol C Tables 4.2.6.8 and 6.1.1.4'
Cl Cl 0.3639 0.7018 'International Tables Vol C Tables 4.2.6.8 and 6.1.1.4'
Cu Cu -1.9646 0.5888 'International Tables Vol C Tables 4.2.6.8 and 6.1.1.4'
F F 0.0727 0.0534 'International Tables Vol C Tables 4.2.6.8 and 6.1.1.4'
Mn Mn -0.5299 2.8052 'International Tables Vol C Tables 4.2.6.8 and 6.1.1.4'
N N 0.0311 0.0180 'International Tables Vol C Tables 4.2.6.8 and 6.1.1.4'
O O 0.0492 0.0322 'International Tables Vol C Tables 4.2.6.8 and 6.1.1.4'
P P 0.2955 0.4335 'International Tables Vol C Tables 4.2.6.8 and 6.1.1.4'
S S 0.3331 0.5567 'International Tables Vol C Tables 4.2.6.8 and 6.1.1.4'

loop_
_geom_angle_atom_site_label_1
_geom_angle_atom_site_label_2
_geom_angle_atom_site_label_3
_geom_angle
_geom_angle_site_symmetry_1
_geom_angle_site_symmetry_3
_geom_angle_publ_flag
N2 Cu1 C1 138.91(12) . . ?
N2 Cu1 S2 122.00(9) . . ?
C1 Cu1 S2 98.78(9) . . ?
C20 Mn1 C10 99.12(14) . . ?
C20 Mn1 C40 88.61(15) . . ?
C10 Mn1 C40 86.81(15) . . ?
C20 Mn1 C30 89.99(15) . . ?
C10 Mn1 C30 87.09(15) . . ?
C40 Mn1 C30 173.45(14) . . ?
C20 Mn1 P1 91.15(10) . . ?
C10 Mn1 P1 169.33(11) . . ?
C40 Mn1 P1 90.54(10) . . ?
C30 Mn1 P1 95.88(10) . . ?
C20 Mn1 P2 162.36(10) . . ?
C10 Mn1 P2 98.13(11) . . ?
C40 Mn1 P2 88.67(10) . . ?
C30 Mn1 P2 94.56(10) . . ?
P1 Mn1 P2 71.45(3) . . ?
C1 P1 C21 113.75(15) . . ?
C1 P1 C11 109.43(15) . . ?
C21 P1 C11 102.60(15) . . ?
C1 P1 Mn1 95.85(10) . . ?
C21 P1 Mn1 114.30(10) . . ?
C11 P1 Mn1 121.27(11) . . ?
C1 P2 C31 115.38(16) . . ?
C1 P2 C41 109.63(15) . . ?
C31 P2 C41 103.07(15) . . ?
C1 P2 Mn1 95.15(10) . . ?
C31 P2 Mn1 113.37(11) . . ?
C41 P2 Mn1 120.80(11) . . ?
C1 S1 C2 108.91(16) . . ?
C2 S2 Cu1 100.53(12) . . ?
C2 N1 C4 123.6(3) . . ?
C2 N1 C3 122.1(3) . . ?
C4 N1 C3 114.3(3) . . ?
C5 N2 Cu1 173.2(3) . . ?
O1 C10 Mn1 179.8(3) . . ?
O2 C20 Mn1 176.0(3) . . ?
O3 C30 Mn1 172.6(3) . . ?
O4 C40 Mn1 176.5(3) . . ?
S1 C1 P1 122.82(19) . . ?
S1 C1 P2 124.98(18) . . ?
P1 C1 P2 97.45(15) . . ?
S1 C1 Cu1 108.81(16) . . ?
P1 C1 Cu1 99.11(14) . . ?
P2 C1 Cu1 98.56(15) . . ?
N1 C2 S2 122.8(3) . . ?
N1 C2 S1 114.3(3) . . ?
S2 C2 S1 122.90(19) . . ?
N1 C3 H3A 104(4) . . ?
N1 C3 H3B 116(4) . . ?
H3A C3 H3B 107(6) . . ?
N1 C3 H3C 108(4) . . ?
H3A C3 H3C 113(5) . . ?
H3B C3 H3C 108(5) . . ?
N1 C4 H4A 111(5) . . ?
N1 C4 H4B 112(3) . . ?
H4A C4 H4B 113(6) . . ?
N1 C4 H4C 116(3) . . ?
H4A C4 H4C 88(5) . . ?
H4B C4 H4C 115(5) . . ?
N2 C5 C6 179.2(4) . . ?
C5 C6 H6A 110(3) . . ?
C5 C6 H6B 111(3) . . ?
H6A C6 H6B 101(4) . . ?
C5 C6 H6C 114(3) . . ?
H6A C6 H6C 107(5) . . ?
H6B C6 H6C 112(4) . . ?
C16 C11 C12 119.4(3) . . ?
C16 C11 P1 122.6(2) . . ?
C12 C11 P1 117.8(2) . . ?
C13 C12 C11 120.2(3) . . ?
C13 C12 H12 123(2) . . ?
C11 C12 H12 117(2) . . ?
C12 C13 C14 120.3(3) . . ?
C12 C13 H13 120(2) . . ?
C14 C13 H13 120(2) . . ?
C15 C14 C13 119.8(3) . . ?
C15 C14 H14 118(2) . . ?
C13 C14 H14 123(2) . . ?
C14 C15 C16 120.1(3) . . ?
C14 C15 H15 117(3) . . ?
C16 C15 H15 123(3) . . ?
C11 C16 C15 120.1(3) . . ?
C11 C16 H16 121(2) . . ?
C15 C16 H16 119(2) . . ?
C22 C21 C26 118.4(3) . . ?
C22 C21 P1 120.2(3) . . ?
C26 C21 P1 121.2(2) . . ?
C23 C22 C21 120.9(4) . . ?
C23 C22 H22 120(3) . . ?
C21 C22 H22 119(3) . . ?
C22 C23 C24 119.9(3) . . ?
C22 C23 H23 123(3) . . ?
C24 C23 H23 117(3) . . ?
C25 C24 C23 119.4(4) . . ?
C25 C24 H24 123(3) . . ?
C23 C24 H24 117(3) . . ?
C24 C25 C26 120.8(4) . . ?
C24 C25 H25 118(3) . . ?
C26 C25 H25 121(3) . . ?
C25 C26 C21 120.5(3) . . ?
C25 C26 H26 121(2) . . ?
C21 C26 H26 118(2) . . ?
C32 C31 C36 119.4(3) . . ?
C32 C31 P2 124.4(3) . . ?
C36 C31 P2 115.9(3) . . ?
C31 C32 C33 120.8(3) . . ?
C31 C32 H32 121(3) . . ?
C33 C32 H32 119(3) . . ?
C34 C33 C32 119.2(4) . . ?
C34 C33 H33 120(2) . . ?
C32 C33 H33 121(2) . . ?
C35 C34 C33 120.7(4) . . ?
C35 C34 H34 119(3) . . ?
C33 C34 H34 121(3) . . ?
C34 C35 C36 120.2(4) . . ?
C34 C35 H35 128(4) . . ?
C36 C35 H35 112(4) . . ?
C35 C36 C31 119.8(4) . . ?
C35 C36 H36 123(3) . . ?
C31 C36 H36 117(3) . . ?
C42 C41 C46 118.8(3) . . ?
C42 C41 P2 119.5(3) . . ?
C46 C41 P2 121.5(3) . . ?
C43 C42 C41 120.1(4) . . ?
C43 C42 H42 116(3) . . ?
C41 C42 H42 124(3) . . ?
C42 C43 C44 120.3(4) . . ?
C42 C43 H43 119(3) . . ?
C44 C43 H43 121(3) . . ?
C45 C44 C43 119.4(4) . . ?
C45 C44 H44 122(3) . . ?
C43 C44 H44 119(3) . . ?
C46 C45 C44 120.4(4) . . ?
C46 C45 H45 118(3) . . ?
C44 C45 H45 121(3) . . ?
C45 C46 C41 120.9(4) . . ?
C45 C46 H46 118(3) . . ?
C41 C46 H46 120(3) . . ?
F2 B1 F1 112.8(3) . . ?
F2 B1 F4 108.7(3) . . ?
F1 B1 F4 109.8(4) . . ?
F2 B1 F3 109.7(4) . . ?
F1 B1 F3 107.7(3) . . ?
F4 B1 F3 108.1(3) . . ?
Cl2 C7 Cl1 111.3(3) . . ?
Cl2 C7 H7A 107(3) . . ?
Cl1 C7 H7A 110(3) . . ?
Cl2 C7 H7B 113(3) . . ?
Cl1 C7 H7B 103(3) . . ?
H7A C7 H7B 112(4) . . ?
Cl4 C8 Cl3 118.8(5) . . ?
Cl4 C8 H8A 107.6 . . ?
Cl3 C8 H8A 107.6 . . ?
Cl4 C8 H8B 107.6 . . ?
Cl3 C8 H8B 107.6 . . ?
H8A C8 H8B 107.0 . . ?

loop_
_geom_bond_atom_site_label_1
_geom_bond_atom_site_label_2
_geom_bond_distance
_geom_bond_site_symmetry_2
_geom_bond_publ_flag
Cu1 N2 1.894(3) . ?
Cu1 C1 2.095(3) . ?
Cu1 S2 2.2317(9) . ?
Mn1 C20 1.827(3) . ?
Mn1 C10 1.836(3) . ?
Mn1 C40 1.859(4) . ?
Mn1 C30 1.860(4) . ?
Mn1 P1 2.3124(9) . ?
Mn1 P2 2.3275(9) . ?
P1 C1 1.799(3) . ?
P1 C21 1.825(4) . ?
P1 C11 1.825(3) . ?
P2 C1 1.806(3) . ?
P2 C31 1.827(3) . ?
P2 C41 1.828(4) . ?
S1 C1 1.766(3) . ?
S1 C2 1.785(4) . ?
S2 C2 1.690(4) . ?
N1 C2 1.326(4) . ?
N1 C4 1.460(5) . ?
N1 C3 1.467(5) . ?
N2 C5 1.139(5) . ?
O1 C10 1.140(4) . ?
O2 C20 1.141(4) . ?
O3 C30 1.136(4) . ?
O4 C40 1.136(5) . ?
C3 H3A 0.85(6) . ?
C3 H3B 0.91(7) . ?
C3 H3C 0.98(7) . ?
C4 H4A 0.85(7) . ?
C4 H4B 0.98(6) . ?
C4 H4C 1.05(6) . ?
C5 C6 1.445(5) . ?
C6 H6A 1.00(6) . ?
C6 H6B 0.88(4) . ?
C6 H6C 0.86(5) . ?
C11 C16 1.385(5) . ?
C11 C12 1.397(4) . ?
C12 C13 1.379(5) . ?
C12 H12 0.95(4) . ?
C13 C14 1.385(5) . ?
C13 H13 0.99(4) . ?
C14 C15 1.384(5) . ?
C14 H14 0.93(4) . ?
C15 C16 1.393(5) . ?
C15 H15 0.95(5) . ?
C16 H16 0.98(4) . ?
C21 C22 1.390(5) . ?
C21 C26 1.395(5) . ?
C22 C23 1.385(5) . ?
C22 H22 0.87(5) . ?
C23 C24 1.391(6) . ?
C23 H23 0.95(5) . ?
C24 C25 1.376(5) . ?
C24 H24 0.84(5) . ?
C25 C26 1.381(5) . ?
C25 H25 0.81(4) . ?
C26 H26 0.89(4) . ?
C31 C32 1.377(5) . ?
C31 C36 1.393(5) . ?
C32 C33 1.397(5) . ?
C32 H32 0.89(4) . ?
C33 C34 1.378(6) . ?
C33 H33 1.03(4) . ?
C34 C35 1.373(7) . ?
C34 H34 0.89(4) . ?
C35 C36 1.391(6) . ?
C35 H35 0.98(6) . ?
C36 H36 0.98(6) . ?
C41 C42 1.392(5) . ?
C41 C46 1.393(5) . ?
C42 C43 1.388(6) . ?
C42 H42 0.86(5) . ?
C43 C44 1.389(6) . ?
C43 H43 0.94(5) . ?
C44 C45 1.384(6) . ?
C44 H44 0.99(5) . ?
C45 C46 1.371(6) . ?
C45 H45 0.87(5) . ?
C46 H46 0.83(4) . ?
F1 B1 1.382(5) . ?
F2 B1 1.354(5) . ?
F3 B1 1.390(5) . ?
F4 B1 1.384(5) . ?
Cl1 C7 1.760(5) . ?
Cl2 C7 1.737(5) . ?
C7 H7A 0.96(5) . ?
C7 H7B 0.89(5) . ?
Cl3 C8 1.731(8) . ?
Cl4 C8 1.590(11) . ?
C8 H8A 0.9700 . ?
C8 H8B 0.9700 . ?

loop_
_geom_hbond_atom_site_label_D
_geom_hbond_atom_site_label_H
_geom_hbond_atom_site_label_A
_geom_hbond_distance_DH
_geom_hbond_distance_HA
_geom_hbond_distance_DA
_geom_hbond_angle_DHA
_geom_hbond_site_symmetry_A
C6 H6C F1 0.86(6) 3.492(5) 2.77(6) 143.(5) 1_555
C6 H6C F3 0.86(6) 3.318(6) 2.49(6) 163.(5) 1_555
C3 H3B S2 0.91(8) 3.027(4) 2.63(7) 107.(5) 1_555
C4 H4A S1 0.85(8) 2.900(4) 2.71(7) 94.(5) 1_555
C26 H26 S1 0.89(3) 3.392(3) 2.86(4) 120.(3) 1_555
C32 H32 S1 0.89(5) 3.423(4) 2.75(5) 133.(3) 1_555
C45 H45 F2 0.86(5) 3.667(5) 2.83(5) 162.(4) 1_555
C46 H46 O4 0.83(4) 3.378(4) 2.86(4) 122.(3) 1_555
C7 H7B S2 0.89(4) 3.774(4) 2.94(4) 156.(4) 1_555
C3 H3C F3 0.97(7) 3.056(6) 2.72(7) 101.(4) 1_545
C3 H3B F3 0.91(8) 3.056(6) 2.75(8) 101.(5) 1_545
C4 H4C O1 1.05(5) 3.400(5) 2.71(6) 123.(4) 1_545
C7 H7A F2 0.96(5) 3.409(6) 2.55(5) 149.(4) 1_545
C7 H7A F4 0.96(5) 3.027(6) 2.63(5) 106.(3) 1_545
C3 H3B F4 0.91(8) 3.395(6) 2.68(8) 136.(6) 1_545
C7 H7B F4 0.89(4) 3.027(6) 2.72(5) 102.(3) 1_545
C8 H8B F2 0.97(1) 3.18(1) 2.379(3) 139.(6) 2_665

loop_
_geom_torsion_atom_site_label_1
_geom_torsion_atom_site_label_2
_geom_torsion_atom_site_label_3
_geom_torsion_atom_site_label_4
_geom_torsion
_geom_torsion_site_symmetry_1
_geom_torsion_site_symmetry_2
_geom_torsion_site_symmetry_3
_geom_torsion_site_symmetry_4
_geom_torsion_publ_flag
C20 Mn1 P1 C1 -179.13(16) . . . . ?
C10 Mn1 P1 C1 -15.0(7) . . . . ?
C40 Mn1 P1 C1 -90.51(15) . . . . ?
C30 Mn1 P1 C1 90.76(15) . . . . ?
P2 Mn1 P1 C1 -2.09(11) . . . . ?
C20 Mn1 P1 C21 -59.76(16) . . . . ?
C10 Mn1 P1 C21 104.4(7) . . . . ?
C40 Mn1 P1 C21 28.86(15) . . . . ?
C30 Mn1 P1 C21 -149.87(15) . . . . ?
P2 Mn1 P1 C21 117.28(12) . . . . ?
C20 Mn1 P1 C11 63.90(17) . . . . ?
C10 Mn1 P1 C11 -132.0(7) . . . . ?
C40 Mn1 P1 C11 152.52(16) . . . . ?
C30 Mn1 P1 C11 -26.21(16) . . . . ?
P2 Mn1 P1 C11 -119.06(13) . . . . ?
C20 Mn1 P2 C1 11.9(4) . . . . ?
C10 Mn1 P2 C1 179.69(16) . . . . ?
C40 Mn1 P2 C1 93.10(15) . . . . ?
C30 Mn1 P2 C1 -92.60(15) . . . . ?
P1 Mn1 P2 C1 2.08(11) . . . . ?
C20 Mn1 P2 C31 -108.6(4) . . . . ?
C10 Mn1 P2 C31 59.18(17) . . . . ?
C40 Mn1 P2 C31 -27.41(16) . . . . ?
C30 Mn1 P2 C31 146.89(16) . . . . ?
P1 Mn1 P2 C31 -118.43(13) . . . . ?
C20 Mn1 P2 C41 128.4(4) . . . . ?
C10 Mn1 P2 C41 -63.80(17) . . . . ?
C40 Mn1 P2 C41 -150.39(16) . . . . ?
C30 Mn1 P2 C41 23.91(16) . . . . ?
P1 Mn1 P2 C41 118.60(13) . . . . ?
N2 Cu1 S2 C2 -175.20(15) . . . . ?
C1 Cu1 S2 C2 -0.48(14) . . . . ?
C2 S1 C1 P1 112.2(2) . . . . ?
C2 S1 C1 P2 -118.0(2) . . . . ?
C2 S1 C1 Cu1 -2.50(19) . . . . ?
C21 P1 C1 S1 23.3(3) . . . . ?
C11 P1 C1 S1 -90.7(2) . . . . ?
Mn1 P1 C1 S1 143.15(19) . . . . ?
C21 P1 C1 P2 -117.22(16) . . . . ?
C11 P1 C1 P2 128.70(15) . . . . ?
Mn1 P1 C1 P2 2.58(14) . . . . ?
C21 P1 C1 Cu1 142.82(13) . . . . ?
C11 P1 C1 Cu1 28.73(17) . . . . ?
Mn1 P1 C1 Cu1 -97.38(10) . . . . ?
C31 P2 C1 S1 -23.0(3) . . . . ?
C41 P2 C1 S1 92.8(2) . . . . ?
Mn1 P2 C1 S1 -141.9(2) . . . . ?
C31 P2 C1 P1 116.36(16) . . . . ?
C41 P2 C1 P1 -127.87(16) . . . . ?
Mn1 P2 C1 P1 -2.56(14) . . . . ?
C31 P2 C1 Cu1 -143.21(14) . . . . ?
C41 P2 C1 Cu1 -27.43(17) . . . . ?
Mn1 P2 C1 Cu1 97.87(10) . . . . ?
N2 Cu1 C1 S1 175.00(15) . . . . ?
S2 Cu1 C1 S1 1.82(15) . . . . ?
N2 Cu1 C1 P1 45.6(2) . . . . ?
S2 Cu1 C1 P1 -127.57(11) . . . . ?
N2 Cu1 C1 P2 -53.4(2) . . . . ?
S2 Cu1 C1 P2 133.40(11) . . . . ?
C4 N1 C2 S2 178.0(3) . . . . ?
C3 N1 C2 S2 -4.3(5) . . . . ?
C4 N1 C2 S1 -2.6(4) . . . . ?
C3 N1 C2 S1 175.1(3) . . . . ?
Cu1 S2 C2 N1 178.3(3) . . . . ?
Cu1 S2 C2 S1 -1.1(2) . . . . ?
C1 S1 C2 N1 -176.9(2) . . . . ?
C1 S1 C2 S2 2.5(3) . . . . ?
C1 P1 C11 C16 -128.1(3) . . . . ?
C21 P1 C11 C16 110.8(3) . . . . ?
Mn1 P1 C11 C16 -18.1(3) . . . . ?
C1 P1 C11 C12 47.9(3) . . . . ?
C21 P1 C11 C12 -73.2(3) . . . . ?
Mn1 P1 C11 C12 157.8(2) . . . . ?
C16 C11 C12 C13 1.9(5) . . . . ?
P1 C11 C12 C13 -174.2(3) . . . . ?
C11 C12 C13 C14 0.2(5) . . . . ?
C12 C13 C14 C15 -1.9(6) . . . . ?
C13 C14 C15 C16 1.5(6) . . . . ?
C12 C11 C16 C15 -2.2(5) . . . . ?
P1 C11 C16 C15 173.6(3) . . . . ?
C14 C15 C16 C11 0.5(6) . . . . ?
C1 P1 C21 C22 -153.7(3) . . . . ?
C11 P1 C21 C22 -35.6(3) . . . . ?
Mn1 P1 C21 C22 97.6(3) . . . . ?
C1 P1 C21 C26 31.6(3) . . . . ?
C11 P1 C21 C26 149.7(3) . . . . ?
Mn1 P1 C21 C26 -77.1(3) . . . . ?
C26 C21 C22 C23 0.7(5) . . . . ?
P1 C21 C22 C23 -174.2(3) . . . . ?
C21 C22 C23 C24 -1.0(5) . . . . ?
C22 C23 C24 C25 0.9(5) . . . . ?
C23 C24 C25 C26 -0.4(5) . . . . ?
C24 C25 C26 C21 0.1(5) . . . . ?
C22 C21 C26 C25 -0.2(5) . . . . ?
P1 C21 C26 C25 174.6(3) . . . . ?
C1 P2 C31 C32 -16.7(3) . . . . ?
C41 P2 C31 C32 -136.1(3) . . . . ?
Mn1 P2 C31 C32 91.6(3) . . . . ?
C1 P2 C31 C36 169.6(3) . . . . ?
C41 P2 C31 C36 50.1(3) . . . . ?
Mn1 P2 C31 C36 -82.2(3) . . . . ?
C36 C31 C32 C33 0.7(5) . . . . ?
P2 C31 C32 C33 -172.9(3) . . . . ?
C31 C32 C33 C34 1.0(5) . . . . ?
C32 C33 C34 C35 -1.6(6) . . . . ?
C33 C34 C35 C36 0.5(7) . . . . ?
C34 C35 C36 C31 1.1(7) . . . . ?
C32 C31 C36 C35 -1.7(6) . . . . ?
P2 C31 C36 C35 172.4(4) . . . . ?
C1 P2 C41 C42 -46.0(3) . . . . ?
C31 P2 C41 C42 77.3(3) . . . . ?
Mn1 P2 C41 C42 -154.9(2) . . . . ?
C1 P2 C41 C46 129.3(3) . . . . ?
C31 P2 C41 C46 -107.3(3) . . . . ?
Mn1 P2 C41 C46 20.4(3) . . . . ?
C46 C41 C42 C43 -1.7(5) . . . . ?
P2 C41 C42 C43 173.7(3) . . . . ?
C41 C42 C43 C44 0.2(5) . . . . ?
C42 C43 C44 C45 1.4(6) . . . . ?
C43 C44 C45 C46 -1.4(6) . . . . ?
C44 C45 C46 C41 -0.2(6) . . . . ?
C42 C41 C46 C45 1.7(5) . . . . ?
P2 C41 C46 C45 -173.7(3) . . . . ?
